data_2238310
loop_
_publ_author_name
'Lai, Sha'
'Chen, Yong'
'Li, Yan'
'Shen, Yonggang'
'Wu, Hongwei'

_publ_section_title
;
 1-(2,6-Diisopropylphenyl)-1<i>H</i>-benzimidazole
;
_journal_issue 8
_journal_name_full 'Acta Crystallographica Section E'
_journal_page_first o1330
_journal_paper_doi 10.1107/S1600536813020473
_journal_volume 69
_journal_year 2013
_chemical_formula_iupac 'C19 H22 N2'
_chemical_formula_moiety 'C19 H22 N2'
_chemical_formula_sum 'C19 H22 N2'
_chemical_formula_weight 278.39
_chemical_name_systematic
;
1-(2,6-Diisopropylphenyl)-1<i>H</i>-benzimidazole
;
_space_group_IT_number 19
_symmetry_cell_setting orthorhombic
_symmetry_space_group_name_Hall 'P 2ac 2ab'
_symmetry_space_group_name_H-M 'P 21 21 21'
_atom_sites_solution_hydrogens geom
_atom_sites_solution_primary direct
_atom_sites_solution_secondary difmap
_audit_creation_method SHELXL-97
_cell_angle_alpha 90.00
_cell_angle_beta 90.00
_cell_angle_gamma 90.00
_cell_formula_units_Z 4
_cell_length_a 6.6471(8)
_cell_length_b 14.1216(18)
_cell_length_c 17.285(2)
_cell_measurement_reflns_used 5376
_cell_measurement_temperature 173(2)
_cell_measurement_theta_max 27.06
_cell_measurement_theta_min 2.36
_cell_volume 1622.5(3)
_computing_cell_refinement 'SAINT (Bruker, 2008)'
_computing_data_collection 'APEX2 (Bruker, 2008)'
_computing_data_reduction 'SAINT (Bruker, 2008)'
_computing_molecular_graphics 'SHELXTL (Sheldrick, 2008)'
_computing_publication_material 'SHELXL97 (Sheldrick, 2008)'
_computing_structure_refinement 'SHELXL97 (Sheldrick, 2008)'
_computing_structure_solution 'SHELXS97 (Sheldrick, 2008)'
_diffrn_ambient_temperature 173(2)
_diffrn_detector_area_resol_mean 0
_diffrn_measured_fraction_theta_full 0.990
_diffrn_measured_fraction_theta_max 0.990
_diffrn_measurement_device_type 'Bruker APEXII CCD area-detector'
_diffrn_measurement_method 'phi and omega scans'
_diffrn_radiation_monochromator graphite
_diffrn_radiation_source 'fine-focus sealed tube'
_diffrn_radiation_type MoK\a
_diffrn_radiation_wavelength 0.71073
_diffrn_reflns_av_R_equivalents 0.0204
_diffrn_reflns_av_sigmaI/netI 0.0240
_diffrn_reflns_limit_h_max 8
_diffrn_reflns_limit_h_min -8
_diffrn_reflns_limit_k_max 16
_diffrn_reflns_limit_k_min -18
_diffrn_reflns_limit_l_max 22
_diffrn_reflns_limit_l_min -18
_diffrn_reflns_number 9716
_diffrn_reflns_theta_full 27.12
_diffrn_reflns_theta_max 27.12
_diffrn_reflns_theta_min 1.86
_diffrn_standards_decay_% 0
_diffrn_standards_interval_count 0
_diffrn_standards_interval_time 0
_diffrn_standards_number 0
_exptl_absorpt_coefficient_mu 0.067
_exptl_absorpt_correction_T_max 0.9815
_exptl_absorpt_correction_T_min 0.9712
_exptl_absorpt_correction_type multi-scan
_exptl_absorpt_process_details '(SADABS; Bruker, 2008)'
_exptl_crystal_colour colorless
_exptl_crystal_density_diffrn 1.140
_exptl_crystal_density_method 'not measured'
_exptl_crystal_description block
_exptl_crystal_F_000 600
_exptl_crystal_size_max 0.44
_exptl_crystal_size_mid 0.42
_exptl_crystal_size_min 0.28
_refine_diff_density_max 0.158
_refine_diff_density_min -0.159
_refine_ls_extinction_method none
_refine_ls_goodness_of_fit_ref 1.084
_refine_ls_hydrogen_treatment constr
_refine_ls_matrix_type full
_refine_ls_number_parameters 194
_refine_ls_number_reflns 3551
_refine_ls_number_restraints 0
_refine_ls_restrained_S_all 1.084
_refine_ls_R_factor_all 0.0422
_refine_ls_R_factor_gt 0.0349
_refine_ls_shift/su_max 0.000
_refine_ls_shift/su_mean 0.000
_refine_ls_structure_factor_coef Fsqd
_refine_ls_weighting_details 'calc w=1/[\s^2^(Fo^2^)+(0.0411P)^2^+0.2264P] where P=(Fo^2^+2Fc^2^)/3'
_refine_ls_weighting_scheme calc
_refine_ls_wR_factor_gt 0.0835
_refine_ls_wR_factor_ref 0.0879
_reflns_number_gt 3133
_reflns_number_total 3551
_reflns_threshold_expression I>2\s(I)
_cod_data_source_file bg2510.cif
_cod_data_source_block I
_cod_original_cell_volume 1622.5(4)
_cod_database_code 2238310
_cod_database_fobs_code 2238310

loop_
_symmetry_equiv_pos_as_xyz
'x, y, z'
'-x+1/2, -y, z+1/2'
'-x, y+1/2, -z+1/2'
'x+1/2, -y+1/2, -z'

loop_
_atom_site_type_symbol
_atom_site_label
_atom_site_fract_x
_atom_site_fract_y
_atom_site_fract_z
_atom_site_U_iso_or_equiv
_atom_site_adp_type
_atom_site_calc_flag
_atom_site_refinement_flags
_atom_site_occupancy
_atom_site_symmetry_multiplicity
C C1 1.2274(2) 0.79599(10) 0.29080(8) 0.0303(3) Uani d . 1 1
H H1 1.2920 0.7885 0.3394 0.036 Uiso calc R 1 1
N N1 1.32623(17) 0.80167(9) 0.22581(7) 0.0335(3) Uani d . 1 1
C C2 1.17791(19) 0.81252(9) 0.17010(8) 0.0262(3) Uani d . 1 1
N N2 1.02227(16) 0.80177(8) 0.28307(6) 0.0243(2) Uani d . 1 1
C C3 1.1940(2) 0.82181(10) 0.08970(8) 0.0327(3) Uani d . 1 1
H H3 1.3217 0.8218 0.0650 0.039 Uiso calc R 1 1
C C4 1.0203(2) 0.83093(11) 0.04764(8) 0.0366(3) Uani d . 1 1
H H4 1.0285 0.8375 -0.0070 0.044 Uiso calc R 1 1
C C5 0.8308(2) 0.83080(11) 0.08327(8) 0.0347(3) Uani d . 1 1
H H5 0.7138 0.8373 0.0522 0.042 Uiso calc R 1 1
C C6 0.8096(2) 0.82147(10) 0.16281(8) 0.0284(3) Uani d . 1 1
H H6 0.6814 0.8211 0.1872 0.034 Uiso calc R 1 1
C C7 0.9866(2) 0.81270(8) 0.20455(7) 0.0234(3) Uani d . 1 1
C C8 0.87636(19) 0.80084(9) 0.34461(7) 0.0227(3) Uani d . 1 1
C C9 0.8510(2) 0.88320(9) 0.38878(7) 0.0254(3) Uani d . 1 1
C C10 0.9634(2) 0.97431(10) 0.37135(8) 0.0324(3) Uani d . 1 1
H H10 1.0380 0.9652 0.3217 0.039 Uiso calc R 1 1
C C11 0.8185(3) 1.05673(13) 0.36039(13) 0.0604(6) Uani d . 1 1
H H11A 0.7243 1.0419 0.3185 0.091 Uiso calc R 1 1
H H11B 0.8946 1.1140 0.3472 0.091 Uiso calc R 1 1
H H11C 0.7436 1.0674 0.4084 0.091 Uiso calc R 1 1
C C12 1.1172(4) 0.99708(15) 0.43400(12) 0.0645(6) Uani d . 1 1
H H12A 1.0480 1.0063 0.4835 0.097 Uiso calc R 1 1
H H12B 1.1898 1.0550 0.4202 0.097 Uiso calc R 1 1
H H12C 1.2127 0.9445 0.4386 0.097 Uiso calc R 1 1
C C13 0.7136(2) 0.87915(10) 0.44978(8) 0.0303(3) Uani d . 1 1
H H13 0.6941 0.9334 0.4815 0.036 Uiso calc R 1 1
C C14 0.6056(2) 0.79775(11) 0.46485(8) 0.0315(3) Uani d . 1 1
H H14 0.5136 0.7963 0.5069 0.038 Uiso calc R 1 1
C C15 0.6306(2) 0.71811(10) 0.41892(8) 0.0292(3) Uani d . 1 1
H H15 0.5532 0.6630 0.4292 0.035 Uiso calc R 1 1
C C16 0.76747(19) 0.71788(10) 0.35795(7) 0.0249(3) Uani d . 1 1
C C17 0.8059(2) 0.62843(10) 0.31125(8) 0.0303(3) Uani d . 1 1
H H17 0.8567 0.6479 0.2592 0.036 Uiso calc R 1 1
C C18 0.9704(3) 0.56985(11) 0.35044(10) 0.0421(4) Uani d . 1 1
H H18A 1.0924 0.6083 0.3557 0.063 Uiso calc R 1 1
H H18B 0.9999 0.5138 0.3189 0.063 Uiso calc R 1 1
H H18C 0.9244 0.5499 0.4018 0.063 Uiso calc R 1 1
C C19 0.6166(3) 0.56884(13) 0.29914(12) 0.0534(5) Uani d . 1 1
H H19A 0.5719 0.5432 0.3489 0.080 Uiso calc R 1 1
H H19B 0.6465 0.5166 0.2636 0.080 Uiso calc R 1 1
H H19C 0.5101 0.6085 0.2771 0.080 Uiso calc R 1 1

loop_
_atom_site_aniso_label
_atom_site_aniso_U_11
_atom_site_aniso_U_22
_atom_site_aniso_U_33
_atom_site_aniso_U_12
_atom_site_aniso_U_13
_atom_site_aniso_U_23
C1 0.0239(6) 0.0333(8) 0.0338(7) 0.0025(6) -0.0026(6) 0.0005(6)
N1 0.0241(6) 0.0388(7) 0.0375(7) 0.0032(5) 0.0041(5) 0.0009(5)
C2 0.0238(6) 0.0226(6) 0.0324(7) -0.0001(5) 0.0043(5) -0.0012(5)
N2 0.0211(5) 0.0284(6) 0.0234(5) 0.0027(5) 0.0009(4) -0.0005(4)
C3 0.0331(7) 0.0323(8) 0.0325(7) -0.0025(6) 0.0124(6) -0.0023(6)
C4 0.0451(9) 0.0407(8) 0.0239(7) -0.0053(7) 0.0070(7) -0.0005(6)
C5 0.0328(8) 0.0425(8) 0.0286(7) -0.0065(7) -0.0041(6) 0.0019(6)
C6 0.0232(6) 0.0348(8) 0.0271(7) -0.0021(6) 0.0015(5) -0.0005(6)
C7 0.0265(6) 0.0193(6) 0.0244(6) -0.0011(5) 0.0041(5) -0.0013(5)
C8 0.0197(6) 0.0294(7) 0.0189(6) 0.0034(5) -0.0001(5) 0.0015(5)
C9 0.0260(6) 0.0271(7) 0.0232(6) 0.0022(5) -0.0026(5) 0.0014(5)
C10 0.0404(8) 0.0262(7) 0.0305(7) -0.0017(6) 0.0044(6) -0.0009(5)
C11 0.0707(13) 0.0352(9) 0.0754(13) 0.0121(9) 0.0173(11) 0.0173(9)
C12 0.0756(14) 0.0544(12) 0.0634(13) -0.0329(11) -0.0177(11) 0.0042(9)
C13 0.0354(7) 0.0303(7) 0.0254(7) 0.0052(6) 0.0029(6) -0.0026(6)
C14 0.0283(7) 0.0431(8) 0.0232(7) 0.0030(6) 0.0054(5) 0.0025(6)
C15 0.0271(7) 0.0322(7) 0.0283(7) -0.0034(6) -0.0003(6) 0.0056(6)
C16 0.0249(6) 0.0274(7) 0.0226(6) 0.0028(5) -0.0039(5) 0.0014(5)
C17 0.0374(8) 0.0274(7) 0.0262(7) -0.0015(6) -0.0019(6) -0.0018(5)
C18 0.0470(10) 0.0309(8) 0.0485(9) 0.0066(7) -0.0081(8) -0.0062(7)
C19 0.0466(10) 0.0429(10) 0.0706(13) -0.0067(8) -0.0106(10) -0.0192(9)

loop_
_atom_type_symbol
_atom_type_description
_atom_type_scat_dispersion_real
_atom_type_scat_dispersion_imag
_atom_type_scat_source
C C 0.0033 0.0016 'International Tables Vol C Tables 4.2.6.8 and 6.1.1.4'
H H 0.0000 0.0000 'International Tables Vol C Tables 4.2.6.8 and 6.1.1.4'
N N 0.0061 0.0033 'International Tables Vol C Tables 4.2.6.8 and 6.1.1.4'

loop_
_geom_angle_atom_site_label_1
_geom_angle_atom_site_label_2
_geom_angle_atom_site_label_3
_geom_angle
N1 C1 N2 114.39(12)
N1 C1 H1 122.8
N2 C1 H1 122.8
C1 N1 C2 104.30(11)
N1 C2 C3 130.20(12)
N1 C2 C7 110.46(11)
C3 C2 C7 119.33(12)
C1 N2 C7 105.78(11)
C1 N2 C8 126.64(11)
C7 N2 C8 127.52(11)
C4 C3 C2 118.11(13)
C4 C3 H3 120.9
C2 C3 H3 120.9
C3 C4 C5 121.57(13)
C3 C4 H4 119.2
C5 C4 H4 119.2
C6 C5 C4 121.77(14)
C6 C5 H5 119.1
C4 C5 H5 119.1
C7 C6 C5 115.96(12)
C7 C6 H6 122.0
C5 C6 H6 122.0
C6 C7 N2 131.68(12)
C6 C7 C2 123.26(11)
N2 C7 C2 105.06(11)
C16 C8 C9 122.96(11)
C16 C8 N2 118.61(11)
C9 C8 N2 118.43(11)
C13 C9 C8 117.14(12)
C13 C9 C10 120.43(12)
C8 C9 C10 122.42(12)
C9 C10 C11 111.19(13)
C9 C10 C12 111.60(13)
C11 C10 C12 110.58(15)
C9 C10 H10 107.8
C11 C10 H10 107.8
C12 C10 H10 107.8
C10 C11 H11A 109.5
C10 C11 H11B 109.5
H11A C11 H11B 109.5
C10 C11 H11C 109.5
H11A C11 H11C 109.5
H11B C11 H11C 109.5
C10 C12 H12A 109.5
C10 C12 H12B 109.5
H12A C12 H12B 109.5
C10 C12 H12C 109.5
H12A C12 H12C 109.5
H12B C12 H12C 109.5
C14 C13 C9 121.13(13)
C14 C13 H13 119.4
C9 C13 H13 119.4
C13 C14 C15 120.34(12)
C13 C14 H14 119.8
C15 C14 H14 119.8
C14 C15 C16 120.90(13)
C14 C15 H15 119.5
C16 C15 H15 119.5
C15 C16 C8 117.50(12)
C15 C16 C17 120.90(12)
C8 C16 C17 121.48(11)
C16 C17 C19 113.06(12)
C16 C17 C18 109.53(11)
C19 C17 C18 110.57(13)
C16 C17 H17 107.8
C19 C17 H17 107.8
C18 C17 H17 107.8
C17 C18 H18A 109.5
C17 C18 H18B 109.5
H18A C18 H18B 109.5
C17 C18 H18C 109.5
H18A C18 H18C 109.5
H18B C18 H18C 109.5
C17 C19 H19A 109.5
C17 C19 H19B 109.5
H19A C19 H19B 109.5
C17 C19 H19C 109.5
H19A C19 H19C 109.5
H19B C19 H19C 109.5

loop_
_geom_bond_atom_site_label_1
_geom_bond_atom_site_label_2
_geom_bond_distance
C1 N1 1.3038(18)
C1 N2 1.3725(16)
C1 H1 0.9500
N1 C2 1.3868(18)
C2 C3 1.400(2)
C2 C7 1.4044(18)
N2 C7 1.3865(16)
N2 C8 1.4396(15)
C3 C4 1.370(2)
C3 H3 0.9500
C4 C5 1.402(2)
C4 H4 0.9500
C5 C6 1.388(2)
C5 H5 0.9500
C6 C7 1.3857(18)
C6 H6 0.9500
C8 C16 1.3963(19)
C8 C9 1.4013(18)
C9 C13 1.3961(19)
C9 C10 1.5181(19)
C10 C11 1.522(2)
C10 C12 1.524(2)
C10 H10 1.0000
C11 H11A 0.9800
C11 H11B 0.9800
C11 H11C 0.9800
C12 H12A 0.9800
C12 H12B 0.9800
C12 H12C 0.9800
C13 C14 1.380(2)
C13 H13 0.9500
C14 C15 1.387(2)
C14 H14 0.9500
C15 C16 1.3924(19)
C15 H15 0.9500
C16 C17 1.5207(19)
C17 C19 1.528(2)
C17 C18 1.529(2)
C17 H17 1.0000
C18 H18A 0.9800
C18 H18B 0.9800
C18 H18C 0.9800
C19 H19A 0.9800
C19 H19B 0.9800
C19 H19C 0.9800

loop_
_geom_hbond_atom_site_label_D
_geom_hbond_atom_site_label_H
_geom_hbond_atom_site_label_A
_geom_hbond_site_symmetry_A
_geom_hbond_distance_DH
_geom_hbond_distance_HA
_geom_hbond_distance_DA
_geom_hbond_angle_DHA
C6 H6 N1 1_455 0.95 2.47 3.4040(18) 168
C14 H14 Cg3 4_466 0.9500 2.68 3.5908(16) 150
C18 H18B Cg2 3_745 0.9800 2.79 3.5314(17) 125

loop_
_geom_torsion_atom_site_label_1
_geom_torsion_atom_site_label_2
_geom_torsion_atom_site_label_3
_geom_torsion_atom_site_label_4
_geom_torsion
N2 C1 N1 C2 0.30(16)
C1 N1 C2 C3 -179.65(15)
C1 N1 C2 C7 -0.23(15)
N1 C1 N2 C7 -0.25(16)
N1 C1 N2 C8 -177.75(12)
N1 C2 C3 C4 179.48(14)
C7 C2 C3 C4 0.1(2)
C2 C3 C4 C5 -0.2(2)
C3 C4 C5 C6 0.0(2)
C4 C5 C6 C7 0.2(2)
C5 C6 C7 N2 -179.57(13)
C5 C6 C7 C2 -0.32(19)
C1 N2 C7 C6 179.44(14)
C8 N2 C7 C6 -3.1(2)
C1 N2 C7 C2 0.09(14)
C8 N2 C7 C2 177.56(12)
N1 C2 C7 C6 -179.34(13)
C3 C2 C7 C6 0.16(19)
N1 C2 C7 N2 0.09(14)
C3 C2 C7 N2 179.58(12)
C1 N2 C8 C16 -103.40(15)
C7 N2 C8 C16 79.63(16)
C1 N2 C8 C9 76.19(17)
C7 N2 C8 C9 -100.77(14)
C16 C8 C9 C13 1.78(19)
N2 C8 C9 C13 -177.79(12)
C16 C8 C9 C10 -177.13(12)
N2 C8 C9 C10 3.30(18)
C13 C9 C10 C11 -54.09(19)
C8 C9 C10 C11 124.78(15)
C13 C9 C10 C12 69.89(19)
C8 C9 C10 C12 -111.24(16)
C8 C9 C13 C14 -1.0(2)
C10 C9 C13 C14 177.94(13)
C9 C13 C14 C15 -0.5(2)
C13 C14 C15 C16 1.4(2)
C14 C15 C16 C8 -0.60(19)
C14 C15 C16 C17 175.54(13)
C9 C8 C16 C15 -1.00(18)
N2 C8 C16 C15 178.57(11)
C9 C8 C16 C17 -177.12(12)
N2 C8 C16 C17 2.45(18)
C15 C16 C17 C19 36.52(19)
C8 C16 C17 C19 -147.49(14)
C15 C16 C17 C18 -87.28(16)
C8 C16 C17 C18 88.71(15)
